data_4506297
loop_
_publ_author_name
'Chandrasekhar, Vadapalli'
'Mohapatra, Chandrajeet'
'Butcher, Ray J.'

_publ_section_title
;
 Synthesis of One- and Two-Dimensional Coordination Polymers Containing
 Organotin Macrocycles. Reactions of (n-Bu3Sn)2O with Pyridine
 Dicarboxylic Acids. Structure-Directing Role of the Ancillary
 4,4&#x2032;-Bipyridine Ligand
;
_journal_issue 6
_journal_name_full 'Crystal Growth &amp; Design'
_journal_page_first 3285
_journal_paper_doi 10.1021/cg3004189
_journal_volume 12
_journal_year 2012
_chemical_formula_sum 'C41 H65 N3 O4 Sn2'
_chemical_formula_weight 901.34
_chemical_name_systematic
; 
 ? 
;
_space_group_IT_number 2
_symmetry_cell_setting triclinic
_symmetry_space_group_name_Hall '-P 1'
_symmetry_space_group_name_H-M 'P -1'
_atom_sites_solution_hydrogens geom
_atom_sites_solution_primary direct
_atom_sites_solution_secondary difmap
_audit_creation_method SHELXL-97
_cell_angle_alpha 75.798(5)
_cell_angle_beta 87.925(5)
_cell_angle_gamma 75.144(5)
_cell_formula_units_Z 1
_cell_length_a 9.688(5)
_cell_length_b 9.766(5)
_cell_length_c 11.939(5)
_cell_measurement_temperature 293(2)
_cell_measurement_theta_max 1
_cell_measurement_theta_min 0.75
_cell_volume 1058.0(9)
_computing_cell_refinement 'Bruker SMART'
_computing_data_collection 'Bruker SMART'
_computing_data_reduction 'Bruker SAINT'
_computing_molecular_graphics 'Bruker SHELXTL'
_computing_publication_material 'Bruker SHELXTL'
_computing_structure_refinement 'SHELXL-97 (Sheldrick, 1997)'
_computing_structure_solution 'SHELXS-97 (Sheldrick, 1990)'
_diffrn_ambient_temperature 293(2)
_diffrn_measured_fraction_theta_full 0.976
_diffrn_measured_fraction_theta_max 0.976
_diffrn_radiation_monochromator graphite
_diffrn_radiation_source 'fine-focus sealed tube'
_diffrn_radiation_type MoK\a
_diffrn_radiation_wavelength 0.71069
_diffrn_reflns_av_R_equivalents 0.0228
_diffrn_reflns_av_sigmaI/netI 0.0448
_diffrn_reflns_limit_h_max 11
_diffrn_reflns_limit_h_min -11
_diffrn_reflns_limit_k_max 10
_diffrn_reflns_limit_k_min -11
_diffrn_reflns_limit_l_max 14
_diffrn_reflns_limit_l_min -12
_diffrn_reflns_number 5646
_diffrn_reflns_theta_full 25.50
_diffrn_reflns_theta_max 25.50
_diffrn_reflns_theta_min 2.18
_exptl_absorpt_coefficient_mu 1.221
_exptl_absorpt_correction_T_max 1
_exptl_absorpt_correction_T_min 0.75
_exptl_absorpt_correction_type multi-scan
_exptl_crystal_colour colourless
_exptl_crystal_density_diffrn 1.415
_exptl_crystal_density_method 'not measured'
_exptl_crystal_description block
_exptl_crystal_F_000 464
_exptl_crystal_size_max .23
_exptl_crystal_size_mid .14
_exptl_crystal_size_min .10
_refine_diff_density_max 1.379
_refine_diff_density_min -0.956
_refine_diff_density_rms 0.238
_refine_ls_extinction_method none
_refine_ls_goodness_of_fit_ref 1.192
_refine_ls_hydrogen_treatment mixed
_refine_ls_matrix_type full
_refine_ls_number_parameters 231
_refine_ls_number_reflns 3850
_refine_ls_number_restraints 0
_refine_ls_restrained_S_all 1.192
_refine_ls_R_factor_all 0.0429
_refine_ls_R_factor_gt 0.0367
_refine_ls_shift/su_max 0.001
_refine_ls_shift/su_mean 0.000
_refine_ls_structure_factor_coef Fsqd
_refine_ls_weighting_details 'calc w=1/[\s^2^(Fo^2^)+(0.0830P)^2^+0.0000P] where P=(Fo^2^+2Fc^2^)/3'
_refine_ls_weighting_scheme calc
_refine_ls_wR_factor_gt 0.1039
_refine_ls_wR_factor_ref 0.1322
_reflns_number_gt 3527
_reflns_number_total 3850
_reflns_threshold_expression >2sigma(I)
_cod_data_source_file cg3004189_si_001.cif
_cod_data_source_block Compound-6
_cod_depositor_comments
;
The following automatic conversions were performed:

'_symmetry_cell_setting' value 'Triclinic' changed to 'triclinic'
according to /home/saulius/struct/CIF-dictionaries/cif_core.dic
dictionary named 'cif_core.dic' version 2.4.1 from
2010-06-29.

'_exptl_absorpt_correction_type' value 'multi scan'
changed to 'multi-scan' according to
/home/saulius/struct/CIF-dictionaries/cif_core.dic dictionary named
'cif_core.dic' version 2.4.1 from 2010-06-29.

Automatic conversion script
Id: cif_fix_values 1891 2012-01-12 08:04:46Z andrius 
;
_cod_original_sg_symbol_H-M 'P-1   '
_cod_database_code 4506297

loop_
_symmetry_equiv_pos_as_xyz
'x, y, z'
'-x, -y, -z'

loop_
_atom_site_label
_atom_site_type_symbol
_atom_site_fract_x
_atom_site_fract_y
_atom_site_fract_z
_atom_site_U_iso_or_equiv
_atom_site_adp_type
_atom_site_occupancy
_atom_site_symmetry_multiplicity
_atom_site_calc_flag
_atom_site_refinement_flags
_atom_site_disorder_group
Sn1 Sn 0.95999(3) 0.10141(3) 0.77783(2) 0.01505(15) Uani 1 1 d . .
O1 O 1.1356(3) 0.0895(3) 0.8907(3) 0.0181(7) Uani 1 1 d . .
O2 O 1.2686(3) -0.0732(3) 0.8009(3) 0.0192(7) Uani 1 1 d . .
N2 N 0.7479(4) 0.1105(4) 0.6487(3) 0.0179(8) Uani 1 1 d . .
C1 C 1.2544(4) 0.0023(4) 0.8720(4) 0.0143(9) Uani 1 1 d . .
C4 C 0.6428(5) 0.0589(5) 0.7032(4) 0.0201(10) Uani 1 1 d . .
H4 H 0.6359 0.0519 0.7822 0.024 Uiso 1 1 calc R .
C5 C 0.5422(5) 0.0147(5) 0.6494(4) 0.0202(9) Uani 1 1 d . .
H5 H 0.4711 -0.0209 0.6920 0.024 Uiso 1 1 calc R .
C6 C 0.5498(5) 0.0246(5) 0.5308(4) 0.0162(9) Uani 1 1 d . .
C7 C 0.6581(5) 0.0817(5) 0.4736(4) 0.0196(9) Uani 1 1 d . .
H7 H 0.6658 0.0932 0.3941 0.024 Uiso 1 1 calc R .
C8 C 0.7541(5) 0.1215(5) 0.5341(4) 0.0206(10) Uani 1 1 d . .
H8 H 0.8264 0.1577 0.4938 0.025 Uiso 1 1 calc R .
C9 C 0.8161(5) 0.2510(5) 0.8620(4) 0.0210(10) Uani 1 1 d . .
H9A H 0.7562 0.1982 0.9123 0.025 Uiso 1 1 calc R .
H9B H 0.8724 0.2841 0.9105 0.025 Uiso 1 1 calc R .
C10 C 0.7205(5) 0.3839(5) 0.7819(4) 0.0247(10) Uani 1 1 d . .
H10A H 0.6658 0.3515 0.7318 0.030 Uiso 1 1 calc R .
H10B H 0.7799 0.4393 0.7334 0.030 Uiso 1 1 calc R .
C11 C 0.6176(6) 0.4841(6) 0.8445(5) 0.0342(13) Uani 1 1 d . .
H11A H 0.5589 0.4287 0.8939 0.041 Uiso 1 1 calc R .
H11B H 0.6720 0.5184 0.8934 0.041 Uiso 1 1 calc R .
C12 C 0.5211(7) 0.6150(6) 0.7623(6) 0.0484(16) Uani 1 1 d . .
H12A H 0.5783 0.6735 0.7161 0.073 Uiso 1 1 calc R .
H12B H 0.4562 0.6725 0.8060 0.073 Uiso 1 1 calc R .
H12C H 0.4679 0.5818 0.7128 0.073 Uiso 1 1 calc R .
C13 C 1.0455(5) 0.2064(5) 0.6207(4) 0.0186(9) Uani 1 1 d . .
H13A H 1.0845 0.1339 0.5772 0.022 Uiso 1 1 calc R .
H13B H 0.9678 0.2792 0.5744 0.022 Uiso 1 1 calc R .
C14 C 1.1611(5) 0.2799(5) 0.6379(4) 0.0216(10) Uani 1 1 d . .
H14A H 1.2418 0.2059 0.6793 0.026 Uiso 1 1 calc R .
H14B H 1.1244 0.3475 0.6859 0.026 Uiso 1 1 calc R .
C15 C 1.2135(5) 0.3627(5) 0.5264(4) 0.0239(10) Uani 1 1 d . .
H15A H 1.1332 0.4363 0.4840 0.029 Uiso 1 1 calc R .
H15B H 1.2526 0.2953 0.4787 0.029 Uiso 1 1 calc R .
C16 C 1.3277(6) 0.4365(7) 0.5489(5) 0.0379(14) Uani 1 1 d . .
H16A H 1.2901 0.5018 0.5975 0.057 Uiso 1 1 calc R .
H16B H 1.3550 0.4906 0.4768 0.057 Uiso 1 1 calc R .
H16C H 1.4098 0.3634 0.5867 0.057 Uiso 1 1 calc R .
C17 C 0.9628(5) -0.1264(5) 0.8286(4) 0.0179(9) Uani 1 1 d . .
H17A H 1.0291 -0.1735 0.8938 0.022 Uiso 1 1 calc R .
H17B H 0.8685 -0.1348 0.8543 0.022 Uiso 1 1 calc R .
C18 C 1.0049(6) -0.2082(5) 0.7336(4) 0.0257(11) Uani 1 1 d . .
H18A H 0.9413 -0.1589 0.6669 0.031 Uiso 1 1 calc R .
H18B H 1.1010 -0.2042 0.7103 0.031 Uiso 1 1 calc R .
C19 C 0.9994(6) -0.3676(5) 0.7702(5) 0.0318(12) Uani 1 1 d . .
H19A H 0.9052 -0.3716 0.7989 0.038 Uiso 1 1 calc R .
H19B H 1.0125 -0.4076 0.7026 0.038 Uiso 1 1 calc R .
C20 C 1.1103(8) -0.4632(6) 0.8622(5) 0.0468(16) Uani 1 1 d . .
H20A H 1.2035 -0.4539 0.8374 0.070 Uiso 1 1 calc R .
H20B H 1.1072 -0.5632 0.8745 0.070 Uiso 1 1 calc R .
H20C H 1.0904 -0.4329 0.9331 0.070 Uiso 1 1 calc R .
C2 C 1.3829(4) 0.0007(5) 0.9400(4) 0.0162(9) Uani 1 1 d . .
C3A C 1.3867(5) 0.1203(5) 0.9824(4) 0.0228(10) Uani 0.75 1 d P 1
H3AB H 1.3085 0.2013 0.9703 0.001(13) Uiso 0.75 1 calc PR 1
N1A N 1.4950(5) -0.1190(5) 0.9584(4) 0.0194(9) Uani 0.25 1 d P 1
C3B C 1.4950(5) -0.1190(5) 0.9584(4) 0.0194(9) Uani 0.75 1 d P 2
H3BA H 1.4914 -0.1993 0.9309 0.037(8) Uiso 0.75 1 calc PR 2
N1B N 1.3867(5) 0.1203(5) 0.9824(4) 0.0228(10) Uani 0.25 1 d P 2

loop_
_atom_site_aniso_label
_atom_site_aniso_U_11
_atom_site_aniso_U_22
_atom_site_aniso_U_33
_atom_site_aniso_U_23
_atom_site_aniso_U_13
_atom_site_aniso_U_12
Sn1 0.0118(2) 0.0186(2) 0.0153(2) -0.00432(14) -0.00066(13) -0.00466(13)
O1 0.0129(15) 0.0230(16) 0.0186(16) -0.0080(13) -0.0014(12) -0.0016(12)
O2 0.0158(16) 0.0274(17) 0.0161(16) -0.0081(14) -0.0016(12) -0.0057(13)
N2 0.016(2) 0.023(2) 0.0155(19) -0.0076(16) -0.0017(15) -0.0039(15)
C1 0.012(2) 0.015(2) 0.014(2) 0.0001(17) 0.0004(16) -0.0050(16)
C4 0.019(2) 0.029(2) 0.015(2) -0.0071(19) 0.0005(18) -0.0101(19)
C5 0.013(2) 0.027(2) 0.022(2) -0.0064(19) 0.0015(18) -0.0076(18)
C6 0.012(2) 0.017(2) 0.019(2) -0.0043(18) -0.0044(17) -0.0012(17)
C7 0.017(2) 0.028(2) 0.016(2) -0.0051(19) -0.0004(18) -0.0095(18)
C8 0.018(2) 0.028(2) 0.018(2) -0.0062(19) 0.0025(18) -0.0110(19)
C9 0.018(2) 0.025(2) 0.019(2) -0.009(2) 0.0035(18) -0.0014(18)
C10 0.025(3) 0.024(2) 0.024(3) -0.006(2) -0.001(2) -0.0032(19)
C11 0.035(3) 0.026(3) 0.036(3) -0.010(2) 0.003(2) 0.003(2)
C12 0.043(4) 0.034(3) 0.061(4) -0.017(3) -0.009(3) 0.008(3)
C13 0.020(2) 0.021(2) 0.016(2) -0.0053(18) 0.0011(18) -0.0058(18)
C14 0.026(3) 0.023(2) 0.019(2) -0.0030(19) 0.0008(19) -0.0142(19)
C15 0.021(2) 0.028(3) 0.024(3) -0.001(2) 0.0036(19) -0.014(2)
C16 0.036(3) 0.043(3) 0.036(3) 0.006(3) -0.004(2) -0.026(3)
C17 0.016(2) 0.021(2) 0.018(2) -0.0023(18) -0.0032(17) -0.0090(17)
C18 0.034(3) 0.023(2) 0.019(2) -0.005(2) -0.006(2) -0.005(2)
C19 0.031(3) 0.025(3) 0.045(3) -0.015(2) -0.004(2) -0.010(2)
C20 0.071(5) 0.028(3) 0.036(3) -0.006(3) -0.008(3) -0.004(3)
C2 0.011(2) 0.025(2) 0.013(2) -0.0017(18) 0.0015(16) -0.0075(17)
C3A 0.018(2) 0.029(2) 0.020(2) -0.0042(19) 0.0007(18) -0.0048(18)
N1A 0.019(2) 0.025(2) 0.018(2) -0.0088(18) 0.0002(17) -0.0086(18)
C3B 0.019(2) 0.025(2) 0.018(2) -0.0088(18) 0.0002(17) -0.0086(18)
N1B 0.018(2) 0.029(2) 0.020(2) -0.0042(19) 0.0007(18) -0.0048(18)

loop_
_atom_type_symbol
_atom_type_description
_atom_type_scat_dispersion_real
_atom_type_scat_dispersion_imag
_atom_type_scat_source
C C 0.0033 0.0016 'International Tables Vol C Tables 4.2.6.8 and 6.1.1.4'
H H 0.0000 0.0000 'International Tables Vol C Tables 4.2.6.8 and 6.1.1.4'
N N 0.0061 0.0033 'International Tables Vol C Tables 4.2.6.8 and 6.1.1.4'
O O 0.0106 0.0060 'International Tables Vol C Tables 4.2.6.8 and 6.1.1.4'
Sn Sn -0.6537 1.4246 'International Tables Vol C Tables 4.2.6.8 and 6.1.1.4'

loop_
_geom_angle_atom_site_label_1
_geom_angle_atom_site_label_2
_geom_angle_atom_site_label_3
_geom_angle
_geom_angle_site_symmetry_1
_geom_angle_site_symmetry_3
C17 Sn1 C13 125.16(17) . .
C17 Sn1 C9 118.77(18) . .
C13 Sn1 C9 114.03(18) . .
C17 Sn1 O1 96.95(14) . .
C13 Sn1 O1 96.12(15) . .
C9 Sn1 O1 90.72(15) . .
C17 Sn1 N2 81.77(14) . .
C13 Sn1 N2 85.61(15) . .
C9 Sn1 N2 88.84(15) . .
O1 Sn1 N2 178.24(11) . .
C1 O1 Sn1 113.5(3) . .
C4 N2 C8 116.7(4) . .
C4 N2 Sn1 115.9(3) . .
C8 N2 Sn1 124.5(3) . .
O2 C1 O1 124.7(4) . .
O2 C1 C2 119.6(4) . .
O1 C1 C2 115.7(4) . .
N2 C4 C5 124.1(4) . .
N2 C4 H4 117.9 . .
C5 C4 H4 117.9 . .
C4 C5 C6 119.1(4) . .
C4 C5 H5 120.4 . .
C6 C5 H5 120.4 . .
C7 C6 C5 116.6(4) . .
C7 C6 C6 121.4(5) . 2_656
C5 C6 C6 122.0(5) . 2_656
C8 C7 C6 120.4(4) . .
C8 C7 H7 119.8 . .
C6 C7 H7 119.8 . .
N2 C8 C7 123.1(4) . .
N2 C8 H8 118.5 . .
C7 C8 H8 118.5 . .
C10 C9 Sn1 115.5(3) . .
C10 C9 H9A 108.4 . .
Sn1 C9 H9A 108.4 . .
C10 C9 H9B 108.4 . .
Sn1 C9 H9B 108.4 . .
H9A C9 H9B 107.5 . .
C9 C10 C11 113.9(4) . .
C9 C10 H10A 108.8 . .
C11 C10 H10A 108.8 . .
C9 C10 H10B 108.8 . .
C11 C10 H10B 108.8 . .
H10A C10 H10B 107.7 . .
C12 C11 C10 112.8(5) . .
C12 C11 H11A 109.0 . .
C10 C11 H11A 109.0 . .
C12 C11 H11B 109.0 . .
C10 C11 H11B 109.0 . .
H11A C11 H11B 107.8 . .
C11 C12 H12A 109.5 . .
C11 C12 H12B 109.5 . .
H12A C12 H12B 109.5 . .
C11 C12 H12C 109.5 . .
H12A C12 H12C 109.5 . .
H12B C12 H12C 109.5 . .
C14 C13 Sn1 114.9(3) . .
C14 C13 H13A 108.6 . .
Sn1 C13 H13A 108.6 . .
C14 C13 H13B 108.6 . .
Sn1 C13 H13B 108.6 . .
H13A C13 H13B 107.5 . .
C13 C14 C15 114.4(4) . .
C13 C14 H14A 108.7 . .
C15 C14 H14A 108.7 . .
C13 C14 H14B 108.7 . .
C15 C14 H14B 108.7 . .
H14A C14 H14B 107.6 . .
C14 C15 C16 112.1(4) . .
C14 C15 H15A 109.2 . .
C16 C15 H15A 109.2 . .
C14 C15 H15B 109.2 . .
C16 C15 H15B 109.2 . .
H15A C15 H15B 107.9 . .
C15 C16 H16A 109.5 . .
C15 C16 H16B 109.5 . .
H16A C16 H16B 109.5 . .
C15 C16 H16C 109.5 . .
H16A C16 H16C 109.5 . .
H16B C16 H16C 109.5 . .
C18 C17 Sn1 114.7(3) . .
C18 C17 H17A 108.6 . .
Sn1 C17 H17A 108.6 . .
C18 C17 H17B 108.6 . .
Sn1 C17 H17B 108.6 . .
H17A C17 H17B 107.6 . .
C19 C18 C17 113.6(4) . .
C19 C18 H18A 108.8 . .
C17 C18 H18A 108.8 . .
C19 C18 H18B 108.8 . .
C17 C18 H18B 108.8 . .
H18A C18 H18B 107.7 . .
C20 C19 C18 114.4(5) . .
C20 C19 H19A 108.7 . .
C18 C19 H19A 108.7 . .
C20 C19 H19B 108.7 . .
C18 C19 H19B 108.7 . .
H19A C19 H19B 107.6 . .
C19 C20 H20A 109.5 . .
C19 C20 H20B 109.5 . .
H20A C20 H20B 109.5 . .
C19 C20 H20C 109.5 . .
H20A C20 H20C 109.5 . .
H20B C20 H20C 109.5 . .
N1A C2 C3A 120.7(4) . .
N1A C2 C1 118.7(4) . .
C3A C2 C1 120.6(4) . .
N1A C3A C2 120.1(4) 2_857 .
N1A C3A H3AB 120.0 2_857 .
C2 C3A H3AB 120.0 . .
C2 N1A C3A 119.2(4) . 2_857

loop_
_geom_bond_atom_site_label_1
_geom_bond_atom_site_label_2
_geom_bond_distance
_geom_bond_site_symmetry_2
Sn1 C17 2.151(4) .
Sn1 C13 2.153(5) .
Sn1 C9 2.159(4) .
Sn1 O1 2.170(3) .
Sn1 N2 2.584(4) .
O1 C1 1.294(5) .
O2 C1 1.236(5) .
N2 C4 1.330(6) .
N2 C8 1.346(6) .
C1 C2 1.505(6) .
C4 C5 1.395(6) .
C4 H4 0.9300 .
C5 C6 1.396(6) .
C5 H5 0.9300 .
C6 C7 1.393(7) .
C6 C6 1.471(8) 2_656
C7 C8 1.383(6) .
C7 H7 0.9300 .
C8 H8 0.9300 .
C9 C10 1.516(6) .
C9 H9A 0.9700 .
C9 H9B 0.9700 .
C10 C11 1.521(7) .
C10 H10A 0.9700 .
C10 H10B 0.9700 .
C11 C12 1.520(7) .
C11 H11A 0.9700 .
C11 H11B 0.9700 .
C12 H12A 0.9600 .
C12 H12B 0.9600 .
C12 H12C 0.9600 .
C13 C14 1.521(6) .
C13 H13A 0.9700 .
C13 H13B 0.9700 .
C14 C15 1.522(6) .
C14 H14A 0.9700 .
C14 H14B 0.9700 .
C15 C16 1.531(7) .
C15 H15A 0.9700 .
C15 H15B 0.9700 .
C16 H16A 0.9600 .
C16 H16B 0.9600 .
C16 H16C 0.9600 .
C17 C18 1.528(6) .
C17 H17A 0.9700 .
C17 H17B 0.9700 .
C18 C19 1.525(7) .
C18 H18A 0.9700 .
C18 H18B 0.9700 .
C19 C20 1.517(8) .
C19 H19A 0.9700 .
C19 H19B 0.9700 .
C20 H20A 0.9600 .
C20 H20B 0.9600 .
C20 H20C 0.9600 .
C2 N1A 1.354(6) .
C2 C3A 1.392(6) .
C3A N1A 1.364(6) 2_857
C3A H3AB 0.9300 .
N1A C3A 1.364(6) 2_857

loop_
_geom_torsion_atom_site_label_1
_geom_torsion_atom_site_label_2
_geom_torsion_atom_site_label_3
_geom_torsion_atom_site_label_4
_geom_torsion
_geom_torsion_site_symmetry_1
_geom_torsion_site_symmetry_4
C17 Sn1 O1 C1 59.6(3) . .
C13 Sn1 O1 C1 -67.0(3) . .
C9 Sn1 O1 C1 178.7(3) . .
N2 Sn1 O1 C1 103(3) . .
C17 Sn1 N2 C4 55.7(3) . .
C13 Sn1 N2 C4 -177.8(3) . .
C9 Sn1 N2 C4 -63.6(3) . .
O1 Sn1 N2 C4 12(4) . .
C17 Sn1 N2 C8 -104.0(4) . .
C13 Sn1 N2 C8 22.4(4) . .
C9 Sn1 N2 C8 136.7(4) . .
O1 Sn1 N2 C8 -148(3) . .
Sn1 O1 C1 O2 -3.0(5) . .
Sn1 O1 C1 C2 174.4(3) . .
C8 N2 C4 C5 1.0(7) . .
Sn1 N2 C4 C5 -160.4(4) . .
N2 C4 C5 C6 -0.2(7) . .
C4 C5 C6 C7 -1.2(6) . .
C4 C5 C6 C6 178.0(5) . 2_656
C5 C6 C7 C8 1.9(7) . .
C6 C6 C7 C8 -177.3(5) 2_656 .
C4 N2 C8 C7 -0.3(7) . .
Sn1 N2 C8 C7 159.4(3) . .
C6 C7 C8 N2 -1.2(7) . .
C17 Sn1 C9 C10 -127.9(4) . .
C13 Sn1 C9 C10 36.7(4) . .
O1 Sn1 C9 C10 133.7(4) . .
N2 Sn1 C9 C10 -48.0(4) . .
Sn1 C9 C10 C11 178.2(4) . .
C9 C10 C11 C12 -179.0(5) . .
C17 Sn1 C13 C14 -121.4(3) . .
C9 Sn1 C13 C14 75.1(4) . .
O1 Sn1 C13 C14 -18.5(3) . .
N2 Sn1 C13 C14 161.8(3) . .
Sn1 C13 C14 C15 -176.0(3) . .
C13 C14 C15 C16 179.0(4) . .
C13 Sn1 C17 C18 -11.4(4) . .
C9 Sn1 C17 C18 151.4(3) . .
O1 Sn1 C17 C18 -114.0(3) . .
N2 Sn1 C17 C18 67.2(3) . .
Sn1 C17 C18 C19 -177.4(3) . .
C17 C18 C19 C20 -67.3(6) . .
O2 C1 C2 N1A -26.0(6) . .
O1 C1 C2 N1A 156.4(4) . .
O2 C1 C2 C3A 153.5(4) . .
O1 C1 C2 C3A -24.1(6) . .
N1A C2 C3A N1A 1.0(8) . 2_857
C1 C2 C3A N1A -178.5(4) . 2_857
C3A C2 N1A C3A -1.0(8) . 2_857
C1 C2 N1A C3A 178.5(4) . 2_857
